data_7231561
loop_
_publ_author_name
'Ohno, Takuro'
'Nakabayashi, Koji'
'Imoto, Kenta'
'Komine, Masaya'
'Chorazy, Szymon'
'Ohkoshi, Shin-ichi'

_publ_section_title
;
 Chiral cyanido-bridged Mn--Nb magnets including halogen-bonds
;
_journal_name_full CrystEngComm
_journal_paper_doi 10.1039/C8CE01353E
_journal_year 2018
_chemical_formula_sum 'C48 H32 Cl8 Mn2 N16 Nb'
_chemical_formula_weight 1319.28
_space_group_crystal_system orthorhombic
_space_group_IT_number 70
_space_group_name_Hall '-F 2uv 2vw'
_space_group_name_H-M_alt 'F d d d'
_symmetry_space_group_name_Hall '-F 2uv 2vw'
_symmetry_space_group_name_H-M 'F d d d :2'
_atom_sites_solution_hydrogens geom
_audit_creation_method SHELXL-2014/7
_audit_update_record
;
2018-07-07 deposited with the CCDC.
2018-09-24 downloaded from the CCDC.
;
_cell_angle_alpha 90
_cell_angle_beta 90
_cell_angle_gamma 90
_cell_formula_units_Z 8
_cell_length_a 13.9379(3)
_cell_length_b 26.6853(5)
_cell_length_c 31.5931(6)
_cell_measurement_reflns_used 37235
_cell_measurement_temperature 296(2)
_cell_measurement_theta_max 27.48
_cell_measurement_theta_min 3.00
_cell_volume 11750.6(4)
_computing_structure_refinement 'SHELXL-2014/7 (Sheldrick, 2014)'
_diffrn_ambient_temperature 296(2)
_diffrn_detector_area_resol_mean 10.000
_diffrn_measured_fraction_theta_full 0.998
_diffrn_measured_fraction_theta_max 0.999
_diffrn_measurement_device_type 'Rigaku R-AXIS RAPID'
_diffrn_measurement_method \w
_diffrn_radiation_type MoK\a
_diffrn_radiation_wavelength 0.71073
_diffrn_reflns_av_R_equivalents 0.0444
_diffrn_reflns_av_unetI/netI 0.0185
_diffrn_reflns_Laue_measured_fraction_full 0.998
_diffrn_reflns_Laue_measured_fraction_max 0.999
_diffrn_reflns_limit_h_max 17
_diffrn_reflns_limit_h_min -18
_diffrn_reflns_limit_k_max 34
_diffrn_reflns_limit_k_min -34
_diffrn_reflns_limit_l_max 40
_diffrn_reflns_limit_l_min -40
_diffrn_reflns_number 45659
_diffrn_reflns_point_group_measured_fraction_full 0.998
_diffrn_reflns_point_group_measured_fraction_max 0.999
_diffrn_reflns_theta_full 25.242
_diffrn_reflns_theta_max 27.479
_diffrn_reflns_theta_min 3.053
_exptl_absorpt_coefficient_mu 1.027
_exptl_absorpt_correction_T_max 0.902
_exptl_absorpt_correction_T_min 0.749
_exptl_absorpt_correction_type multi-scan
_exptl_absorpt_process_details 'ABSCOR (Rigaku, 1995)'
_exptl_crystal_colour yellow
_exptl_crystal_density_diffrn 1.491
_exptl_crystal_description block
_exptl_crystal_F_000 5272
_exptl_crystal_preparation 'Magnetic properties'
_exptl_crystal_size_max 0.182
_exptl_crystal_size_mid 0.114
_exptl_crystal_size_min 0.112
_refine_diff_density_max 0.487
_refine_diff_density_min -0.692
_refine_diff_density_rms 0.059
_refine_ls_extinction_method none
_refine_ls_goodness_of_fit_ref 1.368
_refine_ls_hydrogen_treatment constr
_refine_ls_matrix_type full
_refine_ls_number_parameters 172
_refine_ls_number_reflns 3378
_refine_ls_number_restraints 0
_refine_ls_restrained_S_all 1.368
_refine_ls_R_factor_all 0.0648
_refine_ls_R_factor_gt 0.0589
_refine_ls_shift/su_max 0.000
_refine_ls_shift/su_mean 0.000
_refine_ls_structure_factor_coef Fsqd
_refine_ls_weighting_details 'w=1/[\s^2^(Fo^2^)+(0.0275P)^2^+56.7682P] where P=(Fo^2^+2Fc^2^)/3'
_refine_ls_weighting_scheme calc
_refine_ls_wR_factor_gt 0.1058
_refine_ls_wR_factor_ref 0.1080
_reflns_Friedel_coverage 0.000
_reflns_number_gt 3226
_reflns_number_total 3378
_reflns_threshold_expression 'I > 2\s(I)'
_cod_data_source_file c8ce01353e2.cif
_cod_data_source_block 2_RT
_cod_database_code 7231561
_shelx_shelxl_version_number 2014/7
_shelx_space_group_comment
;
The symmetry employed for this shelxl refinement is uniquely defined
by the following loop, which should always be used as a source of
symmetry information in preference to the above space-group names.
They are only intended as comments.
;
_shelx_estimated_absorpt_t_min 0.835
_shelx_estimated_absorpt_t_max 0.894

loop_
_space_group_symop_operation_xyz
'x, y, z'
'-x+1/4, -y+1/4, z'
'x, -y+1/4, -z+1/4'
'-x+1/4, y, -z+1/4'
'x, y+1/2, z+1/2'
'-x+1/4, -y+3/4, z+1/2'
'x, -y+3/4, -z+3/4'
'-x+1/4, y+1/2, -z+3/4'
'x+1/2, y, z+1/2'
'-x+3/4, -y+1/4, z+1/2'
'x+1/2, -y+1/4, -z+3/4'
'-x+3/4, y, -z+3/4'
'x+1/2, y+1/2, z'
'-x+3/4, -y+3/4, z'
'x+1/2, -y+3/4, -z+1/4'
'-x+3/4, y+1/2, -z+1/4'
'-x, -y, -z'
'x-1/4, y-1/4, -z'
'-x, y-1/4, z-1/4'
'x-1/4, -y, z-1/4'
'-x, -y+1/2, -z+1/2'
'x-1/4, y+1/4, -z+1/2'
'-x, y+1/4, z+1/4'
'x-1/4, -y+1/2, z+1/4'
'-x+1/2, -y, -z+1/2'
'x+1/4, y-1/4, -z+1/2'
'-x+1/2, y-1/4, z+1/4'
'x+1/4, -y, z+1/4'
'-x+1/2, -y+1/2, -z'
'x+1/4, y+1/4, -z'
'-x+1/2, y+1/4, z-1/4'
'x+1/4, -y+1/2, z-1/4'

loop_
_atom_site_label
_atom_site_type_symbol
_atom_site_fract_x
_atom_site_fract_y
_atom_site_fract_z
_atom_site_U_iso_or_equiv
_atom_site_adp_type
_atom_site_occupancy
_atom_site_site_symmetry_order
_atom_site_calc_flag
_atom_site_refinement_flags_posn
_atom_site_refinement_flags_adp
_atom_site_refinement_flags_occupancy
C1 C 0.4236(2) 0.42118(12) 0.42946(10) 0.0322(7) Uani 1 1 d . . .
C2 C 0.5031(2) 0.33131(14) 0.39907(10) 0.0375(7) Uani 1 1 d . . .
C3 C 0.5084(3) 0.39004(16) 0.54314(16) 0.0669(12) Uani 1 1 d . . .
H3 H 0.5123 0.3814 0.5147 0.080 Uiso 1 1 calc R U .
C4 C 0.5071(4) 0.35228(18) 0.5723(2) 0.0798(15) Uani 1 1 d . . .
H4 H 0.5103 0.3189 0.5639 0.096 Uiso 1 1 calc R U .
C5 C 0.5012(3) 0.3647(2) 0.61420(19) 0.0745(15) Uani 1 1 d . . .
C6 C 0.4968(3) 0.4137(2) 0.62597(17) 0.0745(13) Uani 1 1 d . . .
H6 H 0.4930 0.4228 0.6543 0.089 Uiso 1 1 calc R U .
C7 C 0.4982(3) 0.44947(18) 0.59446(15) 0.0631(11) Uani 1 1 d . . .
H7 H 0.4948 0.4830 0.6024 0.076 Uiso 1 1 calc R U .
C8 C 0.2721(3) 0.50947(16) 0.49311(13) 0.0539(10) Uani 1 1 d . . .
H8 H 0.2866 0.4939 0.4675 0.065 Uiso 1 1 calc R U .
C9 C 0.1768(3) 0.51886(17) 0.50251(14) 0.0596(11) Uani 1 1 d . . .
H9 H 0.1283 0.5093 0.4840 0.071 Uiso 1 1 calc R U .
C10 C 0.1558(3) 0.54259(15) 0.53991(14) 0.0539(10) Uani 1 1 d . . .
C11 C 0.2286(3) 0.55600(18) 0.56673(15) 0.0629(12) Uani 1 1 d . . .
H11 H 0.2159 0.5722 0.5922 0.076 Uiso 1 1 calc R U .
C12 C 0.3217(3) 0.54478(16) 0.55482(14) 0.0584(11) Uani 1 1 d . . .
H12 H 0.3714 0.5540 0.5729 0.070 Uiso 1 1 calc R U .
Cl3 Cl 0.03788(8) 0.55522(5) 0.55373(5) 0.0829(4) Uani 1 1 d . . .
Cl4 Cl 0.49833(13) 0.31768(7) 0.65177(7) 0.1256(7) Uani 1 1 d . . .
Mn1 Mn 0.5000 0.5000 0.5000 0.0384(2) Uani 1 2 d S . P
N1 N 0.4481(2) 0.44572(12) 0.45690(10) 0.0482(8) Uani 1 1 d . . .
N2 N 0.5667(2) 0.30827(15) 0.41083(11) 0.0650(10) Uani 1 1 d . . .
N3 N 0.5041(2) 0.43877(12) 0.55314(11) 0.0514(8) Uani 1 1 d . . .
N4 N 0.3441(2) 0.52157(12) 0.51889(10) 0.0451(7) Uani 1 1 d . . .
Nb1 Nb 0.3750 0.3750 0.3750 0.01926(13) Uani 1 4 d S T P

loop_
_atom_site_aniso_label
_atom_site_aniso_U_11
_atom_site_aniso_U_22
_atom_site_aniso_U_33
_atom_site_aniso_U_23
_atom_site_aniso_U_13
_atom_site_aniso_U_12
C1 0.0281(15) 0.0337(16) 0.0349(16) -0.0040(13) 0.0032(13) -0.0050(13)
C2 0.0356(17) 0.0495(19) 0.0275(15) 0.0023(14) 0.0008(13) 0.0073(15)
C3 0.076(3) 0.052(3) 0.073(3) -0.009(2) -0.011(3) 0.003(2)
C4 0.083(4) 0.049(3) 0.108(4) 0.005(3) -0.020(3) 0.004(3)
C5 0.050(2) 0.074(3) 0.100(4) 0.030(3) -0.011(2) -0.011(2)
C6 0.067(3) 0.094(4) 0.063(3) 0.012(3) -0.001(3) -0.009(3)
C7 0.067(3) 0.060(3) 0.062(3) -0.007(2) 0.004(2) -0.008(2)
C8 0.045(2) 0.065(3) 0.051(2) -0.010(2) 0.0041(18) -0.0042(19)
C9 0.043(2) 0.071(3) 0.065(3) -0.013(2) -0.0079(19) 0.001(2)
C10 0.041(2) 0.052(2) 0.069(3) -0.001(2) 0.0089(19) 0.0052(17)
C11 0.053(2) 0.075(3) 0.061(3) -0.025(2) 0.006(2) 0.003(2)
C12 0.051(2) 0.068(3) 0.055(2) -0.024(2) -0.0012(19) -0.002(2)
Cl3 0.0461(6) 0.0921(9) 0.1106(11) -0.0178(8) 0.0159(6) 0.0123(6)
Cl4 0.0984(12) 0.1258(14) 0.1527(17) 0.0822(13) -0.0222(11) -0.0203(10)
Mn1 0.0357(4) 0.0410(4) 0.0386(4) -0.0176(3) -0.0013(3) -0.0060(3)
N1 0.0441(17) 0.0512(18) 0.0493(18) -0.0244(15) 0.0005(14) -0.0097(14)
N2 0.0449(19) 0.094(3) 0.056(2) 0.018(2) -0.0057(16) 0.0252(19)
N3 0.0495(18) 0.0480(18) 0.057(2) -0.0089(16) -0.0023(15) -0.0044(15)
N4 0.0384(15) 0.0518(18) 0.0449(17) -0.0134(14) 0.0022(13) -0.0032(14)
Nb1 0.0205(2) 0.0214(2) 0.0158(2) 0.000 0.000 0.000

loop_
_atom_type_symbol
_atom_type_description
_atom_type_scat_dispersion_real
_atom_type_scat_dispersion_imag
_atom_type_scat_source
C C 0.0033 0.0016 'International Tables Vol C Tables 4.2.6.8 and 6.1.1.4'
H H 0.0000 0.0000 'International Tables Vol C Tables 4.2.6.8 and 6.1.1.4'
Cl Cl 0.1484 0.1585 'International Tables Vol C Tables 4.2.6.8 and 6.1.1.4'
Mn Mn 0.3368 0.7283 'International Tables Vol C Tables 4.2.6.8 and 6.1.1.4'
N N 0.0061 0.0033 'International Tables Vol C Tables 4.2.6.8 and 6.1.1.4'
Nb Nb -2.0727 0.6215 'International Tables Vol C Tables 4.2.6.8 and 6.1.1.4'

loop_
_geom_angle_atom_site_label_1
_geom_angle_atom_site_label_2
_geom_angle_atom_site_label_3
_geom_angle
_geom_angle_site_symmetry_1
_geom_angle_site_symmetry_3
N1 C1 Nb1 178.6(3) . .
N2 C2 Nb1 178.3(4) . .
N3 C3 C4 123.8(5) . .
C5 C4 C3 118.4(5) . .
C6 C5 C4 120.0(5) . .
C6 C5 Cl4 120.6(5) . .
C4 C5 Cl4 119.4(4) . .
C5 C6 C7 117.8(5) . .
N3 C7 C6 123.9(5) . .
N4 C8 C9 123.2(4) . .
C10 C9 C8 118.2(4) . .
C9 C10 C11 119.7(4) . .
C9 C10 Cl3 120.5(3) . .
C11 C10 Cl3 119.7(3) . .
C10 C11 C12 118.0(4) . .
N4 C12 C11 123.5(4) . .
N1 Mn1 N1 180.0 . 17_666
N1 Mn1 N4 89.13(11) . 17_666
N1 Mn1 N4 90.87(11) 17_666 17_666
N1 Mn1 N4 90.86(11) . .
N1 Mn1 N4 89.14(11) 17_666 .
N4 Mn1 N4 180.00(14) 17_666 .
N1 Mn1 N3 89.55(12) . .
N1 Mn1 N3 90.44(12) 17_666 .
N4 Mn1 N3 89.32(11) 17_666 .
N4 Mn1 N3 90.67(11) . .
N1 Mn1 N3 90.45(12) . 17_666
N1 Mn1 N3 89.56(12) 17_666 17_666
N4 Mn1 N3 90.68(11) 17_666 17_666
N4 Mn1 N3 89.33(11) . 17_666
N3 Mn1 N3 180.0 . 17_666
C1 N1 Mn1 170.5(3) . .
C3 N3 C7 116.1(4) . .
C3 N3 Mn1 120.6(3) . .
C7 N3 Mn1 123.3(3) . .
C12 N4 C8 117.3(3) . .
C12 N4 Mn1 123.5(3) . .
C8 N4 Mn1 119.1(2) . .
C1 Nb1 C1 78.50(16) 7 12
C1 Nb1 C1 112.64(17) 7 14
C1 Nb1 C1 144.53(16) 12 14
C1 Nb1 C1 144.53(16) 7 .
C1 Nb1 C1 112.64(17) 12 .
C1 Nb1 C1 78.50(16) 14 .
C1 Nb1 C2 72.23(12) 7 12
C1 Nb1 C2 77.60(12) 12 12
C1 Nb1 C2 74.58(11) 14 12
C1 Nb1 C2 141.80(11) . 12
C1 Nb1 C2 77.60(12) 7 7
C1 Nb1 C2 72.23(12) 12 7
C1 Nb1 C2 141.79(11) 14 7
C1 Nb1 C2 74.58(11) . 7
C2 Nb1 C2 140.77(16) 12 7
C1 Nb1 C2 141.79(11) 7 14
C1 Nb1 C2 74.58(11) 12 14
C1 Nb1 C2 77.60(12) 14 14
C1 Nb1 C2 72.23(12) . 14
C2 Nb1 C2 75.86(18) 12 14
C2 Nb1 C2 118.02(19) 7 14
C1 Nb1 C2 74.59(11) 7 .
C1 Nb1 C2 141.80(11) 12 .
C1 Nb1 C2 72.22(12) 14 .
C1 Nb1 C2 77.60(12) . .
C2 Nb1 C2 118.02(19) 12 .
C2 Nb1 C2 75.86(18) 7 .
C2 Nb1 C2 140.76(16) 14 .

loop_
_geom_bond_atom_site_label_1
_geom_bond_atom_site_label_2
_geom_bond_distance
_geom_bond_site_symmetry_2
C1 N1 1.139(4) .
C1 Nb1 2.222(3) .
C2 N2 1.140(4) .
C2 Nb1 2.264(3) .
C3 N3 1.340(5) .
C3 C4 1.366(7) .
C4 C5 1.366(8) .
C5 C6 1.362(7) .
C5 Cl4 1.728(5) .
C6 C7 1.378(7) .
C7 N3 1.339(5) .
C8 N4 1.332(5) .
C8 C9 1.384(5) .
C9 C10 1.372(6) .
C10 C11 1.369(6) .
C10 Cl3 1.734(4) .
C11 C12 1.384(6) .
C12 N4 1.330(5) .
Mn1 N1 2.115(3) .
Mn1 N1 2.115(3) 17_666
Mn1 N4 2.326(3) 17_666
Mn1 N4 2.326(3) .
Mn1 N3 2.343(3) .
Mn1 N3 2.344(3) 17_666
Nb1 C1 2.222(3) 7
Nb1 C1 2.222(3) 12
Nb1 C1 2.222(3) 14
Nb1 C2 2.264(3) 12
Nb1 C2 2.264(3) 7
Nb1 C2 2.264(3) 14
